data_7202044
loop_
_publ_author_name
'Han, Yin-Feng'
'Zhou, Xin-Hui'
'Zheng, You-Xuan'
'Shen, Zhen'
'Song, You'
'You, Xiao-Zeng'

_publ_section_title
;
 Syntheses, structures, photoluminescence, and magnetic properties of
 nanoporous 3D lanthanide coordination polymers with
 4,4&#x2032;-biphenyldicarboxylate ligand
;
_journal_issue 9
_journal_name_full CrystEngComm
_journal_page_first 1237
_journal_paper_doi 10.1039/b803168a
_journal_volume 10
_journal_year 2008
_chemical_absolute_configuration rmad
_chemical_formula_moiety 'C22 H14 Nd O8'
_chemical_formula_sum 'C22 H14 Nd O8'
_chemical_formula_weight 550.57
_chemical_name_systematic
;
?
;
_space_group_IT_number 5
_symmetry_cell_setting monoclinic
_symmetry_space_group_name_Hall 'C 2y'
_symmetry_space_group_name_H-M 'C 1 2 1'
_atom_sites_solution_hydrogens geom
_atom_sites_solution_primary direct
_atom_sites_solution_secondary difmap
_audit_creation_method SHELXL-97
_cell_angle_alpha 90.00
_cell_angle_beta 116.028(11)
_cell_angle_gamma 90.00
_cell_formula_units_Z 4
_cell_length_a 28.769(12)
_cell_length_b 8.723(3)
_cell_length_c 14.179(6)
_cell_measurement_reflns_used 5251
_cell_measurement_temperature 293(2)
_cell_measurement_theta_max 25
_cell_measurement_theta_min 5.23
_cell_volume 3197(2)
_computing_cell_refinement 'Bruker SMART'
_computing_data_collection 'Bruker SMART'
_computing_data_reduction 'Bruker SAINT'
_computing_molecular_graphics 'Bruker SHELXTL'
_computing_publication_material 'Bruker SHELXTL'
_computing_structure_refinement 'SHELXL-97 (Sheldrick, 1997)'
_computing_structure_solution 'SHELXS-97 (Sheldrick, 1990)'
_diffrn_ambient_temperature 293(2)
_diffrn_measured_fraction_theta_full 0.995
_diffrn_measured_fraction_theta_max 0.995
_diffrn_radiation_monochromator graphite
_diffrn_radiation_source 'fine-focus sealed tube'
_diffrn_radiation_type MoK\a
_diffrn_radiation_wavelength 0.71073
_diffrn_reflns_av_R_equivalents 0.0597
_diffrn_reflns_av_sigmaI/netI 0.0638
_diffrn_reflns_limit_h_max 29
_diffrn_reflns_limit_h_min -34
_diffrn_reflns_limit_k_max 9
_diffrn_reflns_limit_k_min -10
_diffrn_reflns_limit_l_max 15
_diffrn_reflns_limit_l_min -16
_diffrn_reflns_number 7896
_diffrn_reflns_theta_full 25.00
_diffrn_reflns_theta_max 25.00
_diffrn_reflns_theta_min 1.68
_exptl_absorpt_coefficient_mu 1.654
_exptl_absorpt_correction_T_max 0.7895
_exptl_absorpt_correction_T_min 0.6730
_exptl_absorpt_correction_type multi-scan
_exptl_absorpt_process_details 'SADABS; Bruker(2000)'
_exptl_crystal_colour cololess
_exptl_crystal_density_diffrn 1.144
_exptl_crystal_density_method 'not measured'
_exptl_crystal_description block
_exptl_crystal_F_000 1080
_exptl_crystal_size_max 0.26
_exptl_crystal_size_mid 0.20
_exptl_crystal_size_min 0.15
_platon_squeeze_details
;
A. L. Spek, PLATON, a multipurpose crystallographic tool,
Utrecht University, Utrecht,
The Netherlands, 2001.
;
_refine_diff_density_max 5.230
_refine_diff_density_min -1.431
_refine_diff_density_rms 0.285
_refine_ls_abs_structure_details 'Flack H D (1983), Acta Cryst. A39, 876-881'
_refine_ls_abs_structure_Flack 0.36(4)
_refine_ls_extinction_method none
_refine_ls_goodness_of_fit_ref 1.163
_refine_ls_hydrogen_treatment constr
_refine_ls_matrix_type full
_refine_ls_number_parameters 281
_refine_ls_number_reflns 5251
_refine_ls_number_restraints 212
_refine_ls_restrained_S_all 1.182
_refine_ls_R_factor_all 0.0731
_refine_ls_R_factor_gt 0.0676
_refine_ls_shift/su_max 0.011
_refine_ls_shift/su_mean 0.000
_refine_ls_structure_factor_coef Fsqd
_refine_ls_weighting_details 'calc w=1/[\s^2^(Fo^2^)+(0.1336P)^2^+0.0000P] where P=(Fo^2^+2Fc^2^)/3'
_refine_ls_weighting_scheme calc
_refine_ls_wR_factor_gt 0.1903
_refine_ls_wR_factor_ref 0.1935
_reflns_number_gt 4708
_reflns_number_total 5251
_reflns_threshold_expression >2sigma(I)
_cod_data_source_file b803168a.txt
_cod_data_source_block 6
_cod_depositor_comments
;
The following automatic conversions were performed:
'_symmetry_cell_setting' value 'Monoclinic' changed to 'monoclinic'
according to '/home/saulius/struct/CIF-dictionaries/cif_core.dic'
dictionary named 'cif_core.dic' version 2.4.1 from 2010-06-29.

Automatic conversion script
Id: cif_fix_enum 1527 2010-12-29 10:47:43Z saulius 
;
_cod_original_sg_symbol_H-M c2
_cod_database_code 7202044

loop_
_symmetry_equiv_pos_as_xyz
'x, y, z'
'-x, y, -z'
'x+1/2, y+1/2, z'
'-x+1/2, y+1/2, -z'

loop_
_atom_site_label
_atom_site_type_symbol
_atom_site_fract_x
_atom_site_fract_y
_atom_site_fract_z
_atom_site_U_iso_or_equiv
_atom_site_adp_type
_atom_site_occupancy
_atom_site_symmetry_multiplicity
_atom_site_calc_flag
_atom_site_refinement_flags
_atom_site_disorder_assembly
_atom_site_disorder_group
Nd1 Nd 0.226907(16) 1.13108(15) -0.00504(3) 0.0197(2) Uani 1 1 d U . .
C1 C 0.2126(5) 0.8103(14) 0.1318(10) 0.027(3) Uani 1 1 d U . .
C2 C 0.2057(5) 0.8082(14) 0.2302(9) 0.026(3) Uani 1 1 d U . .
C3 C 0.1812(5) 0.9309(15) 0.2508(10) 0.032(3) Uani 1 1 d U . .
H3 H 0.1683 1.0114 0.2033 0.038 Uiso 1 1 calc R . .
C4 C 0.1761(5) 0.9315(15) 0.3453(10) 0.031(3) Uani 1 1 d U . .
H4 H 0.1586 1.0119 0.3584 0.037 Uiso 1 1 calc R . .
C5 C 0.1966(6) 0.8156(17) 0.4194(11) 0.039(3) Uani 1 1 d U . .
C6 C 0.2188(6) 0.6921(17) 0.3944(12) 0.045(4) Uani 1 1 d U . .
H6 H 0.2314 0.6108 0.4413 0.054 Uiso 1 1 calc R . .
C7 C 0.2230(6) 0.6867(17) 0.2987(12) 0.047(4) Uani 1 1 d U . .
H7 H 0.2373 0.6013 0.2821 0.056 Uiso 1 1 calc R . .
C8 C 0.1940(5) 0.8234(15) 0.5214(10) 0.034(3) Uani 1 1 d U . .
C9 C 0.1542(5) 0.9077(15) 0.5298(10) 0.033(3) Uani 1 1 d U . .
H9 H 0.1271 0.9476 0.4701 0.039 Uiso 1 1 calc R . .
C10 C 0.1558(5) 0.9307(15) 0.6296(10) 0.033(3) Uani 1 1 d U . .
H10 H 0.1302 0.9886 0.6362 0.040 Uiso 1 1 calc R . .
C11 C 0.1952(5) 0.8673(15) 0.7176(10) 0.029(3) Uani 1 1 d U . .
C12 C 0.2320(5) 0.7758(16) 0.7058(11) 0.037(3) Uani 1 1 d U . .
H12 H 0.2566 0.7251 0.7640 0.044 Uiso 1 1 calc R . .
C13 C 0.2327(6) 0.7589(16) 0.6119(11) 0.039(3) Uani 1 1 d U . .
H13 H 0.2593 0.7035 0.6075 0.047 Uiso 1 1 calc R . .
C14 C 0.1988(4) 0.9104(13) 0.8245(9) 0.024(3) Uani 1 1 d U . .
C15 C 0.3346(5) 0.9511(14) 0.1667(10) 0.028(3) Uani 1 1 d U . .
C16 C 0.3820(5) 0.9548(16) 0.2648(11) 0.038(3) Uani 1 1 d U . .
C17 C 0.4039(6) 1.0886(17) 0.3140(13) 0.057(5) Uani 1 1 d U . .
H17 H 0.3874 1.1802 0.2846 0.068 Uiso 1 1 calc R . .
C18 C 0.4495(7) 1.095(2) 0.4055(15) 0.070(5) Uani 1 1 d U . .
H18 H 0.4632 1.1888 0.4357 0.084 Uiso 1 1 calc R . .
C19 C 0.4757(6) 0.955(2) 0.4539(14) 0.053(4) Uani 1 1 d U . .
C20 C 0.4554(6) 0.8216(19) 0.3953(14) 0.056(4) Uani 1 1 d U . .
H20 H 0.4744 0.7312 0.4151 0.067 Uiso 1 1 calc R . .
C21 C 0.4082(6) 0.8210(18) 0.3094(13) 0.050(4) Uani 1 1 d U . .
H21 H 0.3932 0.7276 0.2803 0.060 Uiso 1 1 calc R . .
C22 C 0.1473(6) 1.3548(16) 0.0528(15) 0.063(3) Uani 1 1 d DU . .
H22 H 0.1733 1.4284 0.0793 0.076 Uiso 1 1 calc R . .
O1 O 0.2072(4) 0.9311(11) 0.0846(8) 0.036(2) Uani 1 1 d U . .
O2 O 0.2244(4) 0.6824(10) 0.1015(7) 0.038(2) Uani 1 1 d U . .
O3 O 0.2392(3) 0.8668(10) 0.9042(6) 0.0248(18) Uani 1 1 d U . .
O4 O 0.1673(3) 1.0000(10) 0.8301(7) 0.0288(19) Uani 1 1 d U . .
O5 O 0.3124(4) 1.0785(10) 0.1289(8) 0.040(2) Uani 1 1 d U . .
O6 O 0.3192(4) 0.8266(11) 0.1237(8) 0.038(2) Uani 1 1 d U . .
O7 O 0.1594(5) 1.2211(13) 0.0428(10) 0.060(2) Uani 1 1 d DU . .
O8 O 0.0999(6) 1.396(2) 0.0275(14) 0.102(3) Uani 1 1 d DU . .
H8 H 0.0839 1.3340 0.0490 0.153 Uiso 1 1 d R . .

loop_
_atom_site_aniso_label
_atom_site_aniso_U_11
_atom_site_aniso_U_22
_atom_site_aniso_U_33
_atom_site_aniso_U_23
_atom_site_aniso_U_13
_atom_site_aniso_U_12
Nd1 0.0252(3) 0.0202(3) 0.0095(3) 0.0014(4) 0.00362(19) 0.0000(4)
C1 0.031(4) 0.025(4) 0.027(4) 0.002(4) 0.014(4) 0.000(4)
C2 0.033(4) 0.028(4) 0.019(4) 0.001(3) 0.013(3) 0.000(4)
C3 0.038(5) 0.032(5) 0.030(5) 0.001(4) 0.018(4) 0.003(4)
C4 0.039(5) 0.032(5) 0.025(4) -0.004(4) 0.016(4) 0.006(4)
C5 0.046(5) 0.038(5) 0.035(5) -0.003(4) 0.018(4) 0.001(4)
C6 0.051(5) 0.042(5) 0.041(5) 0.004(4) 0.020(4) 0.008(4)
C7 0.053(5) 0.044(6) 0.046(5) 0.000(4) 0.025(4) 0.009(4)
C8 0.045(5) 0.031(5) 0.025(4) -0.002(4) 0.014(4) 0.000(4)
C9 0.033(5) 0.037(5) 0.027(5) 0.001(4) 0.012(4) 0.004(4)
C10 0.037(5) 0.036(5) 0.025(4) -0.001(4) 0.013(4) 0.003(4)
C11 0.034(4) 0.029(5) 0.025(4) 0.002(4) 0.014(4) 0.000(4)
C12 0.040(5) 0.036(5) 0.033(5) 0.002(4) 0.015(4) 0.006(4)
C13 0.045(5) 0.037(5) 0.036(5) 0.001(4) 0.018(4) 0.008(4)
C14 0.028(4) 0.023(4) 0.019(4) 0.004(3) 0.007(3) -0.004(3)
C15 0.028(4) 0.025(4) 0.028(4) -0.001(4) 0.008(4) 0.001(4)
C16 0.039(5) 0.033(5) 0.033(5) 0.001(4) 0.008(4) 0.000(4)
C17 0.056(6) 0.045(6) 0.053(6) -0.004(4) 0.008(4) 0.006(4)
C18 0.069(6) 0.060(7) 0.065(7) -0.004(4) 0.015(4) 0.005(4)
C19 0.050(5) 0.049(5) 0.049(6) 0.001(4) 0.012(4) 0.003(4)
C20 0.056(6) 0.041(6) 0.056(6) 0.003(4) 0.010(4) 0.003(4)
C21 0.052(5) 0.038(5) 0.048(5) -0.006(4) 0.010(4) -0.003(4)
C22 0.064(3) 0.063(3) 0.064(3) -0.0010(10) 0.0284(16) 0.0009(10)
O1 0.045(4) 0.035(4) 0.036(4) 0.009(3) 0.025(3) 0.005(3)
O2 0.046(4) 0.035(4) 0.035(4) -0.005(3) 0.022(3) -0.003(3)
O3 0.027(3) 0.024(3) 0.017(3) 0.001(3) 0.005(3) 0.003(3)
O4 0.035(4) 0.028(4) 0.020(3) -0.004(3) 0.009(3) 0.004(3)
O5 0.039(4) 0.035(4) 0.036(4) 0.002(3) 0.007(3) 0.002(3)
O6 0.037(4) 0.029(4) 0.033(4) -0.001(3) 0.002(3) 0.000(3)
O7 0.059(2) 0.060(3) 0.060(3) 0.0000(10) 0.0271(14) -0.0009(10)
O8 0.101(3) 0.102(4) 0.104(4) -0.0010(10) 0.0451(18) 0.0027(10)

loop_
_atom_type_symbol
_atom_type_description
_atom_type_scat_dispersion_real
_atom_type_scat_dispersion_imag
_atom_type_scat_source
C C 0.0033 0.0016 'International Tables Vol C Tables 4.2.6.8 and 6.1.1.4'
H H 0.0000 0.0000 'International Tables Vol C Tables 4.2.6.8 and 6.1.1.4'
Nd Nd -0.1943 3.0179 'International Tables Vol C Tables 4.2.6.8 and 6.1.1.4'
O O 0.0106 0.0060 'International Tables Vol C Tables 4.2.6.8 and 6.1.1.4'

loop_
_geom_angle_atom_site_label_1
_geom_angle_atom_site_label_2
_geom_angle_atom_site_label_3
_geom_angle
_geom_angle_site_symmetry_1
_geom_angle_site_symmetry_3
_geom_angle_publ_flag
O6 Nd1 O1 136.4(3) 4 . ?
O6 Nd1 O2 75.1(3) 4 4 ?
O1 Nd1 O2 141.5(3) . 4 ?
O6 Nd1 O5 139.8(3) 4 . ?
O1 Nd1 O5 80.7(3) . . ?
O2 Nd1 O5 80.4(3) 4 . ?
O6 Nd1 O3 76.4(3) 4 4_556 ?
O1 Nd1 O3 115.7(3) . 4_556 ?
O2 Nd1 O3 89.6(3) 4 4_556 ?
O5 Nd1 O3 72.0(3) . 4_556 ?
O6 Nd1 O7 72.5(4) 4 . ?
O1 Nd1 O7 71.5(4) . . ?
O2 Nd1 O7 146.4(4) 4 . ?
O5 Nd1 O7 120.2(4) . . ?
O3 Nd1 O7 74.4(3) 4_556 . ?
O6 Nd1 O4 73.8(4) 4 1_554 ?
O1 Nd1 O4 86.4(3) . 1_554 ?
O2 Nd1 O4 83.4(3) 4 1_554 ?
O5 Nd1 O4 134.4(3) . 1_554 ?
O3 Nd1 O4 150.2(3) 4_556 1_554 ?
O7 Nd1 O4 96.0(3) . 1_554 ?
O6 Nd1 O3 115.0(3) 4 1_554 ?
O1 Nd1 O3 75.1(3) . 1_554 ?
O2 Nd1 O3 70.1(3) 4 1_554 ?
O5 Nd1 O3 85.0(3) . 1_554 ?
O3 Nd1 O3 151.74(5) 4_556 1_554 ?
O7 Nd1 O3 132.9(3) . 1_554 ?
O4 Nd1 O3 49.4(3) 1_554 1_554 ?
O6 Nd1 C14 91.2(3) 4 1_554 ?
O1 Nd1 C14 85.0(3) . 1_554 ?
O2 Nd1 C14 70.6(3) 4 1_554 ?
O5 Nd1 C14 110.2(3) . 1_554 ?
O3 Nd1 C14 159.0(3) 4_556 1_554 ?
O7 Nd1 C14 118.4(4) . 1_554 ?
O4 Nd1 C14 24.6(3) 1_554 1_554 ?
O3 Nd1 C14 25.8(3) 1_554 1_554 ?
O1 C1 O2 123.5(12) . . ?
O1 C1 C2 119.1(11) . . ?
O2 C1 C2 117.4(11) . . ?
C7 C2 C3 120.6(12) . . ?
C7 C2 C1 120.9(12) . . ?
C3 C2 C1 118.5(11) . . ?
C2 C3 C4 118.6(12) . . ?
C2 C3 H3 120.7 . . ?
C4 C3 H3 120.7 . . ?
C5 C4 C3 122.0(12) . . ?
C5 C4 H4 119.0 . . ?
C3 C4 H4 119.0 . . ?
C6 C5 C4 117.8(13) . . ?
C6 C5 C8 121.0(14) . . ?
C4 C5 C8 121.2(12) . . ?
C5 C6 C7 121.2(14) . . ?
C5 C6 H6 119.4 . . ?
C7 C6 H6 119.4 . . ?
C2 C7 C6 119.7(14) . . ?
C2 C7 H7 120.2 . . ?
C6 C7 H7 120.2 . . ?
C13 C8 C9 118.8(12) . . ?
C13 C8 C5 121.2(13) . . ?
C9 C8 C5 119.8(12) . . ?
C8 C9 C10 119.3(12) . . ?
C8 C9 H9 120.4 . . ?
C10 C9 H9 120.4 . . ?
C11 C10 C9 120.1(12) . . ?
C11 C10 H10 120.0 . . ?
C9 C10 H10 120.0 . . ?
C10 C11 C12 119.2(12) . . ?
C10 C11 C14 118.0(11) . . ?
C12 C11 C14 122.6(12) . . ?
C13 C12 C11 121.5(13) . . ?
C13 C12 H12 119.2 . . ?
C11 C12 H12 119.2 . . ?
C12 C13 C8 120.8(13) . . ?
C12 C13 H13 119.6 . . ?
C8 C13 H13 119.6 . . ?
O4 C14 O3 123.0(12) . . ?
O4 C14 C11 119.7(11) . . ?
O3 C14 C11 116.6(11) . . ?
O4 C14 Nd1 57.9(6) . 1_556 ?
O3 C14 Nd1 69.3(6) . 1_556 ?
C11 C14 Nd1 149.6(8) . 1_556 ?
O6 C15 O5 123.9(12) . . ?
O6 C15 C16 118.3(11) . . ?
O5 C15 C16 117.8(11) . . ?
C17 C16 C21 116.8(13) . . ?
C17 C16 C15 122.4(13) . . ?
C21 C16 C15 120.7(13) . . ?
C16 C17 C18 123.2(15) . . ?
C16 C17 H17 118.4 . . ?
C18 C17 H17 118.4 . . ?
C17 C18 C19 119.9(16) . . ?
C17 C18 H18 120.1 . . ?
C19 C18 H18 120.1 . . ?
C20 C19 C19 121.8(10) . 2_656 ?
C20 C19 C18 115.2(15) . . ?
C19 C19 C18 122.1(10) 2_656 . ?
C21 C20 C19 121.6(16) . . ?
C21 C20 H20 119.2 . . ?
C19 C20 H20 119.2 . . ?
C20 C21 C16 122.2(15) . . ?
C20 C21 H21 118.9 . . ?
C16 C21 H21 118.9 . . ?
O7 C22 O8 122.8(17) . . ?
O7 C22 H22 118.6 . . ?
O8 C22 H22 118.6 . . ?
C1 O1 Nd1 157.9(9) . . ?
C1 O2 Nd1 131.0(8) . 4_545 ?
C14 O3 Nd1 138.1(7) . 4_546 ?
C14 O3 Nd1 84.9(7) . 1_556 ?
Nd1 O3 Nd1 122.2(3) 4_546 1_556 ?
C14 O4 Nd1 97.5(7) . 1_556 ?
C15 O5 Nd1 130.3(8) . . ?
C15 O6 Nd1 164.1(9) . 4_545 ?
C22 O7 Nd1 128.8(11) . . ?
C22 O8 H8 113.0 . . ?

loop_
_geom_bond_atom_site_label_1
_geom_bond_atom_site_label_2
_geom_bond_distance
_geom_bond_site_symmetry_2
_geom_bond_publ_flag
Nd1 O6 2.354(9) 4 ?
Nd1 O1 2.368(9) . ?
Nd1 O2 2.392(9) 4 ?
Nd1 O5 2.403(9) . ?
Nd1 O3 2.449(8) 4_556 ?
Nd1 O7 2.451(12) . ?
Nd1 O4 2.489(8) 1_554 ?
Nd1 O3 2.737(8) 1_554 ?
Nd1 C14 2.913(12) 1_554 ?
C1 O1 1.221(15) . ?
C1 O2 1.293(15) . ?
C1 C2 1.494(17) . ?
C2 C7 1.374(19) . ?
C2 C3 1.382(17) . ?
C3 C4 1.409(18) . ?
C3 H3 0.9300 . ?
C4 C5 1.389(19) . ?
C4 H4 0.9300 . ?
C5 C6 1.38(2) . ?
C5 C8 1.482(19) . ?
C6 C7 1.41(2) . ?
C6 H6 0.9300 . ?
C7 H7 0.9300 . ?
C8 C13 1.397(19) . ?
C8 C9 1.410(18) . ?
C9 C10 1.411(19) . ?
C9 H9 0.9300 . ?
C10 C11 1.381(18) . ?
C10 H10 0.9300 . ?
C11 C12 1.392(18) . ?
C11 C14 1.521(17) . ?
C12 C13 1.35(2) . ?
C12 H12 0.9300 . ?
C13 H13 0.9300 . ?
C14 O4 1.225(15) . ?
C14 O3 1.273(14) . ?
C14 Nd1 2.913(12) 1_556 ?
C15 O6 1.228(16) . ?
C15 O5 1.276(15) . ?
C15 C16 1.460(18) . ?
C16 C17 1.36(2) . ?
C16 C21 1.38(2) . ?
C17 C18 1.38(2) . ?
C17 H17 0.9300 . ?
C18 C19 1.44(2) . ?
C18 H18 0.9300 . ?
C19 C20 1.40(2) . ?
C19 C19 1.43(3) 2_656 ?
C20 C21 1.37(2) . ?
C20 H20 0.9300 . ?
C21 H21 0.9300 . ?
C22 O7 1.242(9) . ?
C22 O8 1.301(5) . ?
C22 H22 0.9300 . ?
O2 Nd1 2.392(9) 4_545 ?
O3 Nd1 2.449(8) 4_546 ?
O3 Nd1 2.737(8) 1_556 ?
O4 Nd1 2.489(8) 1_556 ?
O6 Nd1 2.354(9) 4_545 ?
O8 H8 0.8501 . ?

loop_
_platon_squeeze_void_nr
_platon_squeeze_void_average_x
_platon_squeeze_void_average_y
_platon_squeeze_void_average_z
_platon_squeeze_void_volume
_platon_squeeze_void_count_electrons
1 0.000 0.025 0.000 746 51
2 0.500 0.093 0.834 746 51
